data_7045992
loop_
_publ_author_name
'Ye, Cai-Ping'
'Xu, Gan'
'Wang, Zheng'
'Han, Jie'
'Xue, Lian'
'Cao, Fu-Yu'
'Zhang, Qi'
'Yang, Lin-Feng'
'Lin, Li-Zhou'
'Chen, Xu-Dong'

_publ_section_title
;
 Design and synthesis of functionalized coordination polymers as
 recyclable heterogeneous photocatalysts.
;
_journal_issue 18
_journal_name_full 'Dalton transactions (Cambridge, England : 2003)'
_journal_page_first 6470
_journal_page_last 6478
_journal_paper_doi 10.1039/c8dt00902c
_journal_volume 47
_journal_year 2018
_chemical_formula_moiety 'C17 H10 Ag2 O7'
_chemical_formula_sum 'C17 H10 Ag2 O7'
_chemical_formula_weight 542.00
_space_group_crystal_system orthorhombic
_space_group_IT_number 61
_space_group_name_Hall '-P 2ac 2ab'
_space_group_name_H-M_alt 'P b c a'
_symmetry_Int_Tables_number 61
_symmetry_space_group_name_Hall '-P 2ac 2ab'
_symmetry_space_group_name_H-M 'P b c a'
_atom_sites_solution_primary direct
_audit_creation_date 2018-02-02
_audit_creation_method
;
Olex2 1.2
(compiled 2017.08.10 svn.r3458 for OlexSys, GUI svn.r5381)
;
_audit_update_record
;
2018-02-02 deposited with the CCDC.
2018-04-09 downloaded from the CCDC.
;
_cell_angle_alpha 90
_cell_angle_beta 90
_cell_angle_gamma 90
_cell_formula_units_Z 8
_cell_length_a 11.383(6)
_cell_length_b 9.236(5)
_cell_length_c 30.142(15)
_cell_measurement_reflns_used 4995
_cell_measurement_temperature 296.15
_cell_measurement_theta_max 27.107
_cell_measurement_theta_min 2.703
_cell_volume 3169(3)
_computing_cell_refinement 'SAINT v8.34A (Bruker, 2013)'
_computing_data_reduction 'SAINT v8.34A (Bruker, 2013)'
_computing_molecular_graphics 'Olex2 (Dolomanov et al., 2009)'
_computing_publication_material 'Olex2 (Dolomanov et al., 2009)'
_computing_structure_refinement 'olex2.refine (Bourhis et al., 2015)'
_computing_structure_solution 'SIR2004 (Burla et al., 2007)'
_diffrn_ambient_temperature 296.15
_diffrn_measured_fraction_theta_full 0.9996
_diffrn_measured_fraction_theta_max 0.9996
_diffrn_measurement_device_type 'CCD area detector'
_diffrn_measurement_method 'phi and omega scans'
_diffrn_radiation_monochromator graphite
_diffrn_radiation_type 'Mo K\a'
_diffrn_radiation_wavelength 0.71073
_diffrn_reflns_av_R_equivalents 0.0615
_diffrn_reflns_av_unetI/netI 0.0431
_diffrn_reflns_limit_h_max 14
_diffrn_reflns_limit_h_min -14
_diffrn_reflns_limit_k_max 11
_diffrn_reflns_limit_k_min -11
_diffrn_reflns_limit_l_max 31
_diffrn_reflns_limit_l_min -38
_diffrn_reflns_number 23648
_diffrn_reflns_theta_full 24.9989
_diffrn_reflns_theta_max 25.00
_diffrn_reflns_theta_min 2.24
_exptl_absorpt_coefficient_mu 2.511
_exptl_absorpt_correction_T_max 0.7456
_exptl_absorpt_correction_T_min 0.6730
_exptl_absorpt_correction_type multi-scan
_exptl_absorpt_process_details 'SADABS-2016/2 (Bruker,2016/2) was used for absorption correction.'
_exptl_crystal_colour 'clear yellowish yellow'
_exptl_crystal_colour_lustre clear
_exptl_crystal_colour_modifier yellowish
_exptl_crystal_colour_primary yellow
_exptl_crystal_density_diffrn 2.2720
_exptl_crystal_description needle
_exptl_crystal_F_000 2082.9993
_exptl_crystal_size_max 0.15
_exptl_crystal_size_mid 0.05
_exptl_crystal_size_min 0.03
_refine_diff_density_max 0.7167
_refine_diff_density_min -0.8407
_refine_diff_density_rms 0.1879
_refine_ls_d_res_high 0.8409
_refine_ls_d_res_low 9.0833
_refine_ls_goodness_of_fit_ref 1.0641
_refine_ls_hydrogen_treatment mixed
_refine_ls_matrix_type full
_refine_ls_number_constraints 17
_refine_ls_number_parameters 239
_refine_ls_number_reflns 2787
_refine_ls_number_restraints 0
_refine_ls_restrained_S_all 1.0641
_refine_ls_R_factor_all 0.0506
_refine_ls_R_factor_gt 0.0307
_refine_ls_shift/su_max 0.0001
_refine_ls_shift/su_mean 0.0000
_refine_ls_structure_factor_coef Fsqd
_refine_ls_weighting_details 'w=1/[\s^2^(Fo^2^)+(0.0255P)^2^+5.8325P] where P=(Fo^2^+2Fc^2^)/3'
_refine_ls_weighting_scheme calc
_refine_ls_wR_factor_gt 0.0619
_refine_ls_wR_factor_ref 0.0686
_reflns_Friedel_coverage 0.0
_reflns_limit_h_max 13
_reflns_limit_h_min 0
_reflns_limit_k_max 10
_reflns_limit_k_min 0
_reflns_limit_l_max 35
_reflns_limit_l_min 0
_reflns_number_gt 2077
_reflns_number_total 2787
_reflns_threshold_expression I>=2u(I)
_cod_data_source_file c8dt00902c2.cif
_cod_data_source_block ycp-3-t
_cod_depositor_comments 'Adding full bibliography for 7045991--7045995.cif.'
_cod_database_code 7045992
_olex2_refinement_description
;
1. Fixed Uiso
 At 1.2 times of:
  All C(H) groups, All C(H,H,H) groups
 At 1.5 times of:
  All O(H) groups
2.a Aromatic/amide H refined with riding coordinates:
 C2(H2), C3(H3), C5(H5), C6(H6), C7(H7), C8(H8)
2.b Idealised Me refined as rotating group:
 C17(H17a,H17b,H17c)
;
_olex2_submission_special_instructions 'No special instructions were received'

loop_
_space_group_symop_id
_space_group_symop_operation_xyz
1 x,y,z
2 x+1/2,-y+1/2,-z
3 -x,y+1/2,-z+1/2
4 -x+1/2,-y,z+1/2
5 -x,-y,-z
6 -x-1/2,y-1/2,z
7 x,-y-1/2,z-1/2
8 x-1/2,y,-z-1/2

loop_
_atom_site_label
_atom_site_type_symbol
_atom_site_fract_x
_atom_site_fract_y
_atom_site_fract_z
_atom_site_U_iso_or_equiv
_atom_site_adp_type
_atom_site_occupancy
_atom_site_refinement_flags_posn
Ag1 Ag 0.62810(3) 0.50504(4) 0.458140(13) 0.03178(12) Uani 1.000000 .
Ag2 Ag 0.62474(3) 0.23067(4) 0.413538(13) 0.03272(12) Uani 1.000000 .
C1 C 0.0065(4) 0.3728(4) 0.42835(14) 0.0174(9) Uani 1.000000 .
C2 C 0.0654(4) 0.3081(5) 0.46356(16) 0.0253(11) Uani 1.000000 .
H2 H 0.0228(4) 0.2649(5) 0.48632(16) 0.0303(13) Uiso 1.000000 R
C3 C 0.1873(4) 0.3076(5) 0.46504(15) 0.0245(11) Uani 1.000000 .
H3 H 0.2255(4) 0.2601(5) 0.48810(15) 0.0294(13) Uiso 1.000000 R
C4 C 0.2537(4) 0.3777(5) 0.43223(15) 0.0194(10) Uani 1.000000 .
C5 C 0.2600(5) 0.7016(6) 0.29943(17) 0.0391(13) Uani 1.000000 .
H5 H 0.3404(5) 0.7150(6) 0.30307(17) 0.0469(16) Uiso 1.000000 R
C6 C 0.2023(5) 0.7709(7) 0.2655(2) 0.0509(16) Uani 1.000000 .
H6 H 0.2436(5) 0.8318(7) 0.2465(2) 0.0611(19) Uiso 1.000000 R
C7 C 0.0818(5) 0.7502(7) 0.2595(2) 0.0504(16) Uani 1.000000 .
H7 H 0.0431(5) 0.7972(7) 0.2365(2) 0.0605(19) Uiso 1.000000 R
C8 C 0.0195(5) 0.6589(6) 0.28797(17) 0.0409(14) Uani 1.000000 .
H8 H -0.0606(5) 0.6446(6) 0.28394(17) 0.0490(16) Uiso 1.000000 R
C9 C 0.0111(4) 0.4962(5) 0.35381(16) 0.0263(11) Uani 1.000000 .
C10 C 0.2626(4) 0.5416(5) 0.36576(15) 0.0241(10) Uani 1.000000 .
C11 C 0.1990(4) 0.6112(5) 0.32846(15) 0.0258(11) Uani 1.000000 .
C12 C 0.0787(4) 0.5894(5) 0.32263(15) 0.0226(10) Uani 1.000000 .
C13 C 0.0716(4) 0.4410(4) 0.39459(14) 0.0166(9) Uani 1.000000 .
C14 C 0.1945(4) 0.4484(4) 0.39787(14) 0.0182(9) Uani 1.000000 .
C15 C 0.3867(4) 0.3674(4) 0.43484(15) 0.0198(9) Uani 1.000000 .
C16 C -0.1268(4) 0.3711(4) 0.43110(13) 0.0191(9) Uani 1.000000 .
C17 C 0.6247(6) 0.4873(8) 0.3328(3) 0.074(2) Uani 1.000000 .
H17a H 0.5475(16) 0.4711(8) 0.3209(14) 0.088(2) Uiso 1.000000 GR
H17b H 0.619(3) 0.541(2) 0.3600(4) 0.088(2) Uiso 1.000000 GR
H17c H 0.671(2) 0.541(2) 0.3118(11) 0.088(2) Uiso 1.000000 GR
O1 O 0.3670(3) 0.5645(4) 0.37169(13) 0.0467(10) Uani 1.000000 .
O2 O -0.0893(3) 0.4588(5) 0.34505(12) 0.0485(11) Uani 1.000000 .
O3 O -0.1771(3) 0.2507(3) 0.43028(12) 0.0321(8) Uani 1.000000 .
O4 O -0.1794(3) 0.4901(3) 0.43708(12) 0.0326(8) Uani 1.000000 .
O5 O 0.4366(3) 0.4422(4) 0.46406(11) 0.0280(8) Uani 1.000000 .
O6 O 0.4342(3) 0.2777(4) 0.40937(12) 0.0358(9) Uani 1.000000 .
O7 O 0.6803(4) 0.3506(5) 0.34119(14) 0.0609(12) Uani 1.000000 .
H7a H 0.758(7) 0.380(7) 0.341(2) 0.0913(19) Uiso 1.000000 R

loop_
_atom_site_aniso_label
_atom_site_aniso_U_11
_atom_site_aniso_U_22
_atom_site_aniso_U_33
_atom_site_aniso_U_12
_atom_site_aniso_U_13
_atom_site_aniso_U_23
Ag1 0.01694(18) 0.02989(19) 0.0485(2) -0.00596(17) 0.01032(18) -0.00640(16)
Ag2 0.01681(18) 0.02892(19) 0.0524(3) 0.00522(16) -0.00448(19) -0.00358(17)
C1 0.014(2) 0.014(2) 0.025(2) -0.0003(17) -0.0014(19) -0.0018(19)
C2 0.019(2) 0.029(3) 0.028(3) -0.003(2) 0.003(2) 0.008(2)
C3 0.018(2) 0.030(3) 0.025(3) 0.000(2) -0.005(2) 0.008(2)
C4 0.012(2) 0.020(2) 0.026(3) 0.0011(17) -0.0005(19) -0.002(2)
C5 0.039(3) 0.047(3) 0.032(3) -0.007(2) 0.009(3) 0.005(3)
C6 0.053(4) 0.060(4) 0.040(4) -0.007(3) 0.011(3) 0.021(3)
C7 0.053(4) 0.065(4) 0.033(3) 0.006(3) -0.001(3) 0.024(3)
C8 0.040(3) 0.050(3) 0.033(3) 0.004(3) -0.001(3) 0.009(3)
C9 0.018(2) 0.033(3) 0.028(3) 0.005(2) 0.001(2) 0.004(2)
C10 0.017(3) 0.031(2) 0.024(3) -0.0042(19) 0.0050(19) 0.001(2)
C11 0.028(3) 0.028(2) 0.021(3) -0.003(2) 0.005(2) 0.001(2)
C12 0.025(2) 0.025(2) 0.018(3) 0.0041(19) 0.0041(19) 0.0007(19)
C13 0.015(2) 0.017(2) 0.017(2) 0.0029(17) -0.0007(18) -0.0013(18)
C14 0.013(2) 0.020(2) 0.021(2) -0.0012(17) 0.0016(18) -0.0048(19)
C15 0.014(2) 0.020(2) 0.025(2) 0.001(2) -0.001(2) 0.0054(19)
C16 0.013(2) 0.024(2) 0.020(2) -0.001(2) -0.001(2) 0.0051(18)
C17 0.059(5) 0.094(6) 0.069(5) 0.014(5) -0.001(4) 0.001(4)
O1 0.021(2) 0.065(2) 0.054(2) -0.0109(19) 0.0011(18) 0.021(2)
O2 0.015(2) 0.085(3) 0.045(2) -0.0090(19) -0.0118(16) 0.023(2)
O3 0.0124(15) 0.0212(17) 0.063(2) -0.0043(13) -0.0045(16) 0.0052(16)
O4 0.0141(16) 0.0206(17) 0.063(2) 0.0016(13) 0.0118(16) -0.0010(16)
O5 0.0133(16) 0.0428(19) 0.0280(19) -0.0061(14) 0.0001(14) -0.0101(16)
O6 0.0158(17) 0.042(2) 0.050(2) 0.0032(15) -0.0034(16) -0.0189(18)
O7 0.038(2) 0.089(4) 0.055(3) -0.009(3) -0.006(2) 0.004(2)

loop_
_atom_type_symbol
_atom_type_scat_dispersion_real
_atom_type_scat_dispersion_imag
_atom_type_scat_Cromer_Mann_a1
_atom_type_scat_Cromer_Mann_a2
_atom_type_scat_Cromer_Mann_a3
_atom_type_scat_Cromer_Mann_a4
_atom_type_scat_Cromer_Mann_b1
_atom_type_scat_Cromer_Mann_b2
_atom_type_scat_Cromer_Mann_b3
_atom_type_scat_Cromer_Mann_b4
_atom_type_scat_Cromer_Mann_c
_atom_type_scat_source
_atom_type_scat_dispersion_source
H 0.00000 0.00000 0.49300 0.32291 0.14019 0.04081 10.51090 26.12570 3.14236 57.79970 0.0030380000826 'International Tables Volume C Table 6.1.1.4 (pp. 500-502)' 'Henke, Gullikson and Davis, At. Data and Nucl. Data Tables, 1993, 54, 2'
C 0.00347 0.00161 2.31000 1.02000 1.58860 0.86500 20.84390 10.20750 0.56870 51.65120 0.215599998832 'International Tables Volume C Table 6.1.1.4 (pp. 500-502)' 'Henke, Gullikson and Davis, At. Data and Nucl. Data Tables, 1993, 54, 2'
Ag -0.87744 1.09825 19.28080 16.68850 4.80450 1.04630 0.64460 7.47260 24.66050 99.81560 5.17899990082 'International Tables Volume C Table 6.1.1.4 (pp. 500-502)' 'Henke, Gullikson and Davis, At. Data and Nucl. Data Tables, 1993, 54, 2'
O 0.01158 0.00611 3.04850 2.28680 1.54630 0.86700 13.27710 5.70110 0.32390 32.90890 0.250800013542 'International Tables Volume C Table 6.1.1.4 (pp. 500-502)' 'Henke, Gullikson and Davis, At. Data and Nucl. Data Tables, 1993, 54, 2'

loop_
_geom_angle_atom_site_label_1
_geom_angle_atom_site_label_2
_geom_angle_atom_site_label_3
_geom_angle
_geom_angle_site_symmetry_1
_geom_angle_site_symmetry_3
O3 Ag1 Ag2 130.67(9) 6_665 .
O4 Ag1 Ag2 80.16(8) 1_655 .
O4 Ag1 O3 75.28(10) 1_655 6_665
O5 Ag1 Ag2 78.32(8) . .
O5 Ag1 Ag2 127.33(8) 5_666 .
O5 Ag1 O3 101.82(11) 5_666 6_665
O5 Ag1 O3 118.53(11) . 6_665
O5 Ag1 O4 158.42(11) . 1_655
O5 Ag1 O4 123.60(12) 5_666 1_655
O3 Ag2 Ag1 79.30(8) 1_655 .
O4 Ag2 Ag1 132.21(9) 6_655 .
O4 Ag2 O3 76.04(10) 6_655 1_655
O6 Ag2 Ag1 82.34(8) . .
O6 Ag2 O3 161.62(12) . 1_655
O6 Ag2 O4 116.70(12) . 6_655
O7 Ag2 Ag1 90.80(11) . .
O7 Ag2 O3 84.79(14) . 1_655
O7 Ag2 O4 126.35(15) . 6_655
O7 Ag2 O6 96.34(14) . .
C13 C1 C2 119.4(4) . .
C16 C1 C2 115.8(4) . .
C16 C1 C13 124.7(4) . .
H2 C2 C1 119.7(3) . .
C3 C2 C1 120.5(4) . .
C3 C2 H2 119.7(3) . .
H3 C3 C2 119.5(3) . .
C4 C3 C2 121.0(4) . .
C4 C3 H3 119.5(3) . .
C14 C4 C3 118.5(4) . .
C15 C4 C3 118.1(4) . .
C15 C4 C14 123.3(4) . .
C6 C5 H5 119.7(3) . .
C11 C5 H5 119.7(3) . .
C11 C5 C6 120.5(5) . .
H6 C6 C5 119.9(3) . .
C7 C6 C5 120.2(5) . .
C7 C6 H6 119.9(3) . .
H7 C7 C6 119.9(3) . .
C8 C7 C6 120.1(5) . .
C8 C7 H7 119.9(3) . .
H8 C8 C7 120.3(3) . .
C12 C8 C7 119.4(5) . .
C12 C8 H8 120.3(3) . .
C13 C9 C12 118.5(4) . .
O2 C9 C12 120.7(4) . .
O2 C9 C13 120.7(4) . .
C14 C10 C11 118.8(4) . .
O1 C10 C11 120.8(4) . .
O1 C10 C14 120.4(4) . .
C10 C11 C5 119.5(4) . .
C12 C11 C5 119.7(5) . .
C12 C11 C10 120.8(4) . .
C9 C12 C8 119.2(4) . .
C11 C12 C8 120.0(4) . .
C11 C12 C9 120.8(4) . .
C9 C13 C1 120.2(4) . .
C14 C13 C1 119.7(4) . .
C14 C13 C9 119.9(4) . .
C10 C14 C4 119.6(4) . .
C13 C14 C4 120.7(4) . .
C13 C14 C10 119.7(4) . .
O5 C15 C4 116.9(4) . .
O6 C15 C4 116.1(4) . .
O6 C15 O5 126.8(4) . .
O3 C16 C1 117.7(4) . .
O4 C16 C1 118.2(4) . .
O4 C16 O3 123.9(4) . .
H17b C17 H17a 109.5 . .
H17c C17 H17a 109.5 . .
H17c C17 H17b 109.5 . .
O7 C17 H17a 109.5 . .
O7 C17 H17b 109.5 . .
O7 C17 H17c 109.5 . .
Ag2 O3 Ag1 102.66(11) 1_455 6_655
C16 O3 Ag1 134.6(3) . 6_655
C16 O3 Ag2 121.4(3) . 1_455
Ag2 O4 Ag1 105.85(12) 6_665 1_455
C16 O4 Ag1 123.2(3) . 1_455
C16 O4 Ag2 129.5(3) . 6_665
C15 O5 Ag1 129.1(3) . 5_666
C15 O5 Ag1 121.4(3) . .
C15 O6 Ag2 121.1(3) . .
C17 O7 Ag2 115.3(4) . .
H7a O7 Ag2 111(4) . .
H7a O7 C17 99(4) . .

loop_
_geom_bond_atom_site_label_1
_geom_bond_atom_site_label_2
_geom_bond_distance
_geom_bond_site_symmetry_2
Ag1 Ag2 2.8689(13) .
Ag1 O3 2.483(3) 6_665
Ag1 O4 2.285(3) 1_655
Ag1 O5 2.263(3) .
Ag1 O5 2.506(3) 5_666
Ag2 O3 2.319(3) 1_655
Ag2 O4 2.414(3) 6_655
Ag2 O6 2.216(3) .
Ag2 O7 2.526(5) .
C1 C2 1.390(6) .
C1 C13 1.408(6) .
C1 C16 1.519(6) .
C2 H2 0.9300 .
C2 C3 1.389(6) .
C3 H3 0.9300 .
C3 C4 1.403(6) .
C4 C14 1.398(6) .
C4 C15 1.519(6) .
C5 H5 0.9300 .
C5 C6 1.374(8) .
C5 C11 1.394(6) .
C6 H6 0.9300 .
C6 C7 1.396(8) .
C7 H7 0.9300 .
C7 C8 1.397(7) .
C8 H8 0.9300 .
C8 C12 1.400(7) .
C9 C12 1.488(6) .
C9 C13 1.498(6) .
C9 O2 1.223(6) .
C10 C11 1.484(6) .
C10 C14 1.510(6) .
C10 O1 1.219(5) .
C11 C12 1.395(6) .
C13 C14 1.404(6) .
C15 O5 1.255(5) .
C15 O6 1.252(5) .
C16 O3 1.251(5) .
C16 O4 1.264(5) .
C17 H17a 0.9600 .
C17 H17b 0.9600 .
C17 H17c 0.9600 .
C17 O7 1.435(8) .
O7 H7a 0.93(7) .
